data_4082727
loop_
_publ_author_name
'Loh, Claas'
'Seupel, Susanne'
'G\"orls, Helmar'
'Krieck, Sven'
'Westerhausen, Matthias'

_publ_section_title
;
 Structural Evidence of Strong Calcium&#x2212;\p Interactions to Aryl
 Substituents Stabilized by Coexistent Agostic Bonds to Alkyl Groups
;
_journal_issue 6
_journal_name_full Organometallics
_journal_page_first 1480
_journal_paper_doi 10.1021/om500135g
_journal_volume 33
_journal_year 2014
_chemical_formula_moiety 'C46 H64 Ca N6, C7 H8'
_chemical_formula_sum 'C53 H72 Ca N6'
_chemical_formula_weight 833.25
_space_group_IT_number 7
_symmetry_cell_setting monoclinic
_symmetry_space_group_name_Hall 'P -2yac'
_symmetry_space_group_name_H-M 'P 1 n 1'
_atom_sites_solution_hydrogens difmap
_atom_sites_solution_primary direct
_atom_sites_solution_secondary difmap
_audit_creation_method SHELXL-97
_cell_angle_alpha 90.00
_cell_angle_beta 98.318(1)
_cell_angle_gamma 90.00
_cell_formula_units_Z 2
_cell_length_a 12.4681(2)
_cell_length_b 10.7533(2)
_cell_length_c 18.5863(3)
_cell_measurement_reflns_used 15163
_cell_measurement_temperature 133(2)
_cell_measurement_theta_max 27.48
_cell_measurement_theta_min 2.84
_cell_volume 2465.71(7)
_computing_cell_refinement DENZO
_computing_data_collection COLLECT
_computing_data_reduction DENZO
_computing_molecular_graphics SHELXTL/PC
_computing_publication_material SHELXL-97
_computing_structure_refinement 'SHELXL-97 (Sheldrick, 2008)'
_computing_structure_solution 'SHELXS-97 (Sheldrick, 2008)'
_diffrn_ambient_temperature 133(2)
_diffrn_measured_fraction_theta_full 0.996
_diffrn_measured_fraction_theta_max 0.996
_diffrn_measurement_device_type KappaCCD
_diffrn_measurement_method 'phi- + omega-scan'
_diffrn_radiation_monochromator graphite
_diffrn_radiation_source 'fine-focus sealed tube'
_diffrn_radiation_type MoK\a
_diffrn_radiation_wavelength 0.71073
_diffrn_reflns_av_R_equivalents 0.0246
_diffrn_reflns_av_sigmaI/netI 0.0303
_diffrn_reflns_limit_h_max 16
_diffrn_reflns_limit_h_min -14
_diffrn_reflns_limit_k_max 13
_diffrn_reflns_limit_k_min -12
_diffrn_reflns_limit_l_max 17
_diffrn_reflns_limit_l_min -24
_diffrn_reflns_number 15163
_diffrn_reflns_theta_full 27.48
_diffrn_reflns_theta_max 27.48
_diffrn_reflns_theta_min 2.84
_exptl_absorpt_coefficient_mu 0.167
_exptl_absorpt_correction_type none
_exptl_crystal_colour colourless
_exptl_crystal_density_diffrn 1.122
_exptl_crystal_density_method 'not measured'
_exptl_crystal_description prism
_exptl_crystal_F_000 904
_exptl_crystal_size_max 0.068
_exptl_crystal_size_mid 0.062
_exptl_crystal_size_min 0.053
_refine_diff_density_max 0.236
_refine_diff_density_min -0.173
_refine_diff_density_rms 0.035
_refine_ls_abs_structure_details 'Flack H D (1983), Acta Cryst. A39, 876-881'
_refine_ls_abs_structure_Flack 0.022(18)
_refine_ls_extinction_method none
_refine_ls_goodness_of_fit_ref 1.084
_refine_ls_hydrogen_treatment refall
_refine_ls_matrix_type full
_refine_ls_number_parameters 829
_refine_ls_number_reflns 8835
_refine_ls_number_restraints 2
_refine_ls_restrained_S_all 1.084
_refine_ls_R_factor_all 0.0329
_refine_ls_R_factor_gt 0.0308
_refine_ls_shift/su_max 0.002
_refine_ls_shift/su_mean 0.000
_refine_ls_structure_factor_coef Fsqd
_refine_ls_weighting_details 'calc w=1/[\s^2^(Fo^2^)+(0.0267P)^2^+0.7240P] where P=(Fo^2^+2Fc^2^)/3'
_refine_ls_weighting_scheme calc
_refine_ls_wR_factor_gt 0.0721
_refine_ls_wR_factor_ref 0.0739
_reflns_number_gt 8532
_reflns_number_total 8836
_reflns_threshold_expression >2sigma(I)
_cod_data_source_file om500135g_si_001.cif
_cod_data_source_block FO5099
_cod_original_sg_symbol_H-M 'P n'
_cod_database_code 4082727

loop_
_symmetry_equiv_pos_as_xyz
'x, y, z'
'x+1/2, -y, z+1/2'

loop_
_atom_site_label
_atom_site_type_symbol
_atom_site_fract_x
_atom_site_fract_y
_atom_site_fract_z
_atom_site_U_iso_or_equiv
_atom_site_adp_type
_atom_site_occupancy
_atom_site_symmetry_multiplicity
_atom_site_calc_flag
Ca1 Ca 0.99934(2) 0.23044(3) 0.999820(18) 0.01805(7) Uani 1 1 d
N1A N 0.98705(12) 0.12028(12) 1.11007(8) 0.0189(3) Uani 1 1 d
N2A N 1.04278(11) 0.05947(12) 1.23590(8) 0.0192(3) Uani 1 1 d
N3A N 0.81699(12) 0.14163(13) 0.98541(8) 0.0225(3) Uani 1 1 d
C1A C 1.05689(13) 0.09929(14) 1.17117(9) 0.0170(3) Uani 1 1 d
C2A C 1.17913(14) 0.11854(15) 1.16638(9) 0.0197(3) Uani 1 1 d
C3A C 1.20306(15) 0.16541(17) 1.09284(10) 0.0230(4) Uani 1 1 d
H3A H 1.1775(16) 0.1090(18) 1.0528(11) 0.019(5) Uiso 1 1 d
H3B H 1.1736(17) 0.251(2) 1.0806(12) 0.028(5) Uiso 1 1 d
H3C H 1.2855(17) 0.1690(18) 1.0931(11) 0.021(5) Uiso 1 1 d
C4A C 1.22630(16) 0.21328(18) 1.22429(11) 0.0270(4) Uani 1 1 d
H4A H 1.2169(18) 0.183(2) 1.2718(13) 0.035(6) Uiso 1 1 d
H4B H 1.1877(18) 0.294(2) 1.2181(12) 0.030(5) Uiso 1 1 d
H4C H 1.3058(18) 0.2242(19) 1.2195(11) 0.024(5) Uiso 1 1 d
C5A C 1.23733(16) -0.00656(17) 1.18186(11) 0.0260(4) Uani 1 1 d
H5A H 1.2320(17) -0.0348(19) 1.2336(12) 0.027(5) Uiso 1 1 d
H5B H 1.313(2) 0.000(2) 1.1745(12) 0.033(6) Uiso 1 1 d
H5C H 1.206(2) -0.072(2) 1.1460(14) 0.045(7) Uiso 1 1 d
C6A C 0.87254(14) 0.08889(18) 1.11308(9) 0.0224(4) Uani 1 1 d
H6A H 0.8340(16) 0.1566(19) 1.1317(11) 0.021(5) Uiso 1 1 d
H6B H 0.8648(17) 0.015(2) 1.1442(12) 0.029(5) Uiso 1 1 d
C7A C 0.80999(13) 0.05995(16) 1.03918(9) 0.0204(3) Uani 1 1 d
C8A C 0.74503(15) -0.04495(17) 1.02825(10) 0.0257(4) Uani 1 1 d
H8A H 0.7437(18) -0.101(2) 1.0665(12) 0.030(6) Uiso 1 1 d
C9A C 0.68475(16) -0.06560(18) 0.96095(11) 0.0294(4) Uani 1 1 d
H9A H 0.640(2) -0.137(2) 0.9516(13) 0.037(6) Uiso 1 1 d
C10A C 0.68998(15) 0.01922(18) 0.90547(10) 0.0270(4) Uani 1 1 d
H10A H 0.6524(18) 0.009(2) 0.8584(13) 0.031(6) Uiso 1 1 d
C11A C 0.75678(16) 0.12060(18) 0.92029(10) 0.0269(4) Uani 1 1 d
H11A H 0.7618(18) 0.179(2) 0.8851(13) 0.029(5) Uiso 1 1 d
C12A C 0.94802(14) 0.03235(16) 1.26376(9) 0.0211(3) Uani 1 1 d
C13A C 0.87932(15) 0.12554(17) 1.28529(9) 0.0246(4) Uani 1 1 d
C14A C 0.79142(16) 0.0914(2) 1.31865(11) 0.0356(5) Uani 1 1 d
H14A H 0.744(2) 0.155(2) 1.3346(14) 0.048(7) Uiso 1 1 d
C15A C 0.76912(18) -0.0332(2) 1.33092(12) 0.0409(5) Uani 1 1 d
H15A H 0.706(2) -0.055(2) 1.3548(14) 0.049(7) Uiso 1 1 d
C16A C 0.83667(18) -0.1241(2) 1.31109(12) 0.0364(5) Uani 1 1 d
H16A H 0.817(2) -0.213(2) 1.3206(13) 0.041(6) Uiso 1 1 d
C17A C 0.92703(16) -0.09441(17) 1.27867(10) 0.0273(4) Uani 1 1 d
C18A C 0.90647(16) 0.26153(17) 1.27314(11) 0.0277(4) Uani 1 1 d
H18A H 0.9382(17) 0.2631(18) 1.2298(12) 0.023(5) Uiso 1 1 d
C19A C 0.9914(2) 0.3068(2) 1.33541(14) 0.0392(5) Uani 1 1 d
H19A H 1.011(2) 0.392(3) 1.3260(15) 0.057(8) Uiso 1 1 d
H19B H 1.056(2) 0.247(2) 1.3381(13) 0.037(6) Uiso 1 1 d
H19C H 0.958(2) 0.303(2) 1.3826(14) 0.041(7) Uiso 1 1 d
C20A C 0.8080(2) 0.3483(2) 1.26392(17) 0.0464(6) Uani 1 1 d
H20A H 0.833(2) 0.428(3) 1.2478(16) 0.061(9) Uiso 1 1 d
H20B H 0.778(2) 0.352(2) 1.3105(15) 0.046(7) Uiso 1 1 d
H20C H 0.751(3) 0.313(3) 1.2271(17) 0.067(9) Uiso 1 1 d
C21A C 1.0030(2) -0.19346(17) 1.25629(12) 0.0346(5) Uani 1 1 d
H21A H 1.0753(18) -0.156(2) 1.2595(11) 0.025(5) Uiso 1 1 d
C22A C 1.0088(3) -0.3104(2) 1.30364(19) 0.0568(7) Uani 1 1 d
H22A H 0.940(3) -0.349(3) 1.2951(17) 0.062(9) Uiso 1 1 d
H22B H 1.023(2) -0.295(3) 1.3569(17) 0.055(8) Uiso 1 1 d
H22C H 1.062(3) -0.365(4) 1.2901(19) 0.090(12) Uiso 1 1 d
C23A C 0.9762(3) -0.2263(2) 1.17607(15) 0.0560(7) Uani 1 1 d
H23B H 0.9810(19) -0.147(2) 1.1420(13) 0.040(6) Uiso 1 1 d
H23C H 1.027(3) -0.287(4) 1.160(2) 0.095(12) Uiso 1 1 d
H23A H 0.897(2) -0.263(2) 1.1770(15) 0.049(7) Uiso 1 1 d
N1B N 0.98553(12) 0.25639(12) 0.86900(8) 0.0197(3) Uani 1 1 d
N2B N 0.99269(12) 0.47286(13) 0.87086(8) 0.0224(3) Uani 1 1 d
N3B N 1.02613(13) 0.03099(13) 0.94254(8) 0.0235(3) Uani 1 1 d
C1B C 0.98377(14) 0.36772(15) 0.83451(9) 0.0208(3) Uani 1 1 d
C2B C 0.97632(18) 0.38590(17) 0.75117(10) 0.0304(4) Uani 1 1 d
C3B C 0.9612(3) 0.5244(2) 0.73183(13) 0.0444(6) Uani 1 1 d
H3D H 1.020(2) 0.572(2) 0.7588(13) 0.036(6) Uiso 1 1 d
H3E H 0.899(2) 0.559(2) 0.7480(14) 0.041(7) Uiso 1 1 d
H3F H 0.954(2) 0.532(2) 0.6797(17) 0.057(8) Uiso 1 1 d
C4B C 0.8795(2) 0.3172(2) 0.70822(13) 0.0440(6) Uani 1 1 d
H4D H 0.8158(16) 0.3437(17) 0.7321(10) 0.013(5) Uiso 1 1 d
H4E H 0.893(2) 0.222(3) 0.7011(15) 0.054(8) Uiso 1 1 d
H4F H 0.865(2) 0.352(3) 0.6551(17) 0.063(8) Uiso 1 1 d
C5B C 1.0839(2) 0.3450(2) 0.72563(13) 0.0429(5) Uani 1 1 d
H5D H 1.141(2) 0.396(3) 0.7504(16) 0.061(9) Uiso 1 1 d
H5E H 1.073(2) 0.360(3) 0.6671(17) 0.061(8) Uiso 1 1 d
H5F H 1.107(2) 0.257(3) 0.7376(14) 0.043(7) Uiso 1 1 d
C6B C 0.97295(17) 0.14152(16) 0.82673(10) 0.0250(4) Uani 1 1 d
H6C H 0.8994(18) 0.1268(19) 0.8035(12) 0.027(5) Uiso 1 1 d
H6D H 1.0167(18) 0.142(2) 0.7844(12) 0.031(6) Uiso 1 1 d
C7B C 0.99954(14) 0.02429(15) 0.87063(9) 0.0211(3) Uani 1 1 d
C8B C 0.99292(16) -0.09003(16) 0.83402(11) 0.0263(4) Uani 1 1 d
H8B H 0.9761(17) -0.0886(18) 0.7812(12) 0.022(5) Uiso 1 1 d
C9B C 1.01448(17) -0.19849(16) 0.87305(11) 0.0300(4) Uani 1 1 d
H9B H 1.0114(18) -0.276(2) 0.8493(12) 0.030(6) Uiso 1 1 d
C10B C 1.04074(17) -0.19134(16) 0.94799(11) 0.0306(4) Uani 1 1 d
H10B H 1.048(2) -0.267(3) 0.9791(14) 0.052(7) Uiso 1 1 d
C11B C 1.04540(17) -0.07664(16) 0.98022(11) 0.0286(4) Uani 1 1 d
H11B H 1.0600(18) -0.062(2) 1.0359(13) 0.038(6) Uiso 1 1 d
C12B C 0.99978(14) 0.47016(14) 0.94626(9) 0.0195(3) Uani 1 1 d
C13B C 1.10301(15) 0.47924(14) 0.98972(9) 0.0203(3) Uani 1 1 d
C14B C 1.10935(16) 0.47538(15) 1.06568(10) 0.0242(4) Uani 1 1 d
H14B H 1.1788(17) 0.4803(19) 1.0961(11) 0.024(5) Uiso 1 1 d
C15B C 1.01750(17) 0.46283(17) 1.09854(11) 0.0283(4) Uani 1 1 d
H15B H 1.0189(18) 0.461(2) 1.1492(13) 0.032(6) Uiso 1 1 d
C16B C 0.91571(17) 0.46270(16) 1.05608(11) 0.0275(4) Uani 1 1 d
H16B H 0.8553(19) 0.455(2) 1.0791(12) 0.030(6) Uiso 1 1 d
C17B C 0.90524(15) 0.46843(15) 0.98048(10) 0.0237(4) Uani 1 1 d
C18B C 1.20325(16) 0.49487(16) 0.95302(10) 0.0254(4) Uani 1 1 d
H18B H 1.1773(19) 0.541(2) 0.9089(13) 0.037(6) Uiso 1 1 d
C19B C 1.2931(2) 0.5688(2) 0.99902(15) 0.0435(6) Uani 1 1 d
H19D H 1.352(2) 0.590(3) 0.9675(16) 0.053(7) Uiso 1 1 d
H19E H 1.260(2) 0.648(3) 1.0137(16) 0.057(8) Uiso 1 1 d
H19F H 1.329(2) 0.512(3) 1.0415(17) 0.063(9) Uiso 1 1 d
C20B C 1.24820(19) 0.37106(19) 0.93104(13) 0.0330(4) Uani 1 1 d
H20D H 1.308(2) 0.384(2) 0.9032(13) 0.037(6) Uiso 1 1 d
H20E H 1.2767(19) 0.323(2) 0.9741(13) 0.036(6) Uiso 1 1 d
H20F H 1.194(2) 0.328(3) 0.8991(15) 0.049(7) Uiso 1 1 d
C21B C 0.79405(15) 0.47723(18) 0.93374(12) 0.0304(4) Uani 1 1 d
H21B H 0.7918(16) 0.4161(19) 0.8923(11) 0.020(5) Uiso 1 1 d
C22B C 0.7809(2) 0.6089(2) 0.90078(19) 0.0508(7) Uani 1 1 d
H22D H 0.841(2) 0.626(3) 0.8671(15) 0.052(7) Uiso 1 1 d
H22E H 0.778(2) 0.668(3) 0.9426(17) 0.061(8) Uiso 1 1 d
H22F H 0.713(3) 0.622(3) 0.8686(16) 0.066(9) Uiso 1 1 d
C23B C 0.69943(19) 0.4470(2) 0.97353(15) 0.0407(5) Uani 1 1 d
H23D H 0.705(2) 0.367(3) 0.9968(14) 0.043(7) Uiso 1 1 d
H23E H 0.695(2) 0.507(3) 1.0160(15) 0.052(8) Uiso 1 1 d
H23F H 0.630(2) 0.444(3) 0.9427(16) 0.056(8) Uiso 1 1 d
C1T C 0.45994(17) 0.1069(2) 1.01052(12) 0.0370(5) Uani 1 1 d
H1T H 0.417(2) 0.105(2) 0.9581(14) 0.041(6) Uiso 1 1 d
C2T C 0.50884(19) 0.2174(2) 1.03459(14) 0.0429(5) Uani 1 1 d
H2T H 0.504(3) 0.291(2) 1.0018(18) 0.058(7) Uiso 1 1 d
C3T C 0.56859(19) 0.2250(2) 1.10286(14) 0.0444(5) Uani 1 1 d
H3T H 0.602(2) 0.303(3) 1.1213(15) 0.055(7) Uiso 1 1 d
C4T C 0.57898(19) 0.1225(3) 1.14720(12) 0.0441(6) Uani 1 1 d
H4T H 0.625(2) 0.126(2) 1.1938(14) 0.040(6) Uiso 1 1 d
C5T C 0.52925(19) 0.0117(2) 1.12330(12) 0.0396(5) Uani 1 1 d
HT5 H 0.540(2) -0.063(3) 1.1520(15) 0.050(7) Uiso 1 1 d
C6T C 0.46863(18) 0.0018(2) 1.05463(11) 0.0349(5) Uani 1 1 d
C7T C 0.4131(3) -0.1174(3) 1.02877(19) 0.0595(7) Uani 1 1 d
H7TC H 0.464(3) -0.184(4) 1.038(2) 0.102(13) Uiso 1 1 d
H7TB H 0.413(3) -0.125(3) 0.979(2) 0.083(11) Uiso 1 1 d
H7TA H 0.338(4) -0.125(4) 1.045(3) 0.129(17) Uiso 1 1 d

loop_
_atom_site_aniso_label
_atom_site_aniso_U_11
_atom_site_aniso_U_22
_atom_site_aniso_U_33
_atom_site_aniso_U_23
_atom_site_aniso_U_13
_atom_site_aniso_U_12
Ca1 0.02344(16) 0.01344(12) 0.01630(15) 0.00054(12) -0.00035(12) -0.00018(14)
N1A 0.0192(7) 0.0183(6) 0.0181(7) 0.0013(5) -0.0004(5) -0.0021(5)
N2A 0.0201(7) 0.0189(6) 0.0178(7) 0.0002(5) -0.0004(6) 0.0004(5)
N3A 0.0229(7) 0.0235(7) 0.0195(7) -0.0009(5) -0.0022(6) -0.0004(6)
C1A 0.0197(8) 0.0121(7) 0.0186(8) -0.0008(6) 0.0011(6) 0.0001(6)
C2A 0.0185(8) 0.0189(7) 0.0210(8) 0.0015(6) 0.0007(6) 0.0005(6)
C3A 0.0202(9) 0.0248(8) 0.0243(9) 0.0038(7) 0.0038(7) -0.0003(7)
C4A 0.0227(9) 0.0294(9) 0.0277(10) -0.0028(8) -0.0002(7) -0.0063(8)
C5A 0.0232(10) 0.0252(9) 0.0292(10) 0.0057(7) 0.0029(7) 0.0080(7)
C6A 0.0204(9) 0.0292(9) 0.0171(8) -0.0004(7) 0.0006(7) -0.0026(7)
C7A 0.0187(8) 0.0241(8) 0.0174(8) -0.0010(6) -0.0003(6) 0.0012(6)
C8A 0.0252(9) 0.0277(8) 0.0234(9) 0.0021(7) 0.0009(7) -0.0037(7)
C9A 0.0264(10) 0.0301(9) 0.0304(10) -0.0052(8) -0.0005(8) -0.0082(8)
C10A 0.0222(9) 0.0358(10) 0.0209(9) -0.0062(7) -0.0039(7) 0.0001(8)
C11A 0.0256(10) 0.0321(9) 0.0214(9) 0.0038(7) -0.0022(7) 0.0015(8)
C12A 0.0208(8) 0.0267(8) 0.0144(8) 0.0004(6) -0.0021(6) -0.0031(7)
C13A 0.0221(9) 0.0333(9) 0.0165(8) -0.0017(7) -0.0038(7) -0.0002(7)
C14A 0.0233(10) 0.0582(13) 0.0248(10) 0.0002(9) 0.0021(8) 0.0043(10)
C15A 0.0253(10) 0.0678(15) 0.0297(11) 0.0149(10) 0.0038(8) -0.0084(11)
C16A 0.0331(11) 0.0436(12) 0.0307(11) 0.0140(9) -0.0016(9) -0.0140(9)
C17A 0.0309(10) 0.0279(9) 0.0214(9) 0.0043(7) -0.0022(7) -0.0063(8)
C18A 0.0248(9) 0.0278(9) 0.0283(10) -0.0056(7) -0.0034(8) 0.0033(7)
C19A 0.0370(12) 0.0335(11) 0.0426(14) -0.0083(9) -0.0097(10) 0.0002(10)
C20A 0.0325(12) 0.0396(13) 0.0630(17) -0.0126(11) -0.0076(12) 0.0128(10)
C21A 0.0456(12) 0.0212(8) 0.0362(11) 0.0039(8) 0.0033(9) -0.0039(9)
C22A 0.071(2) 0.0315(12) 0.068(2) 0.0205(12) 0.0084(16) 0.0012(13)
C23A 0.086(2) 0.0329(12) 0.0472(15) -0.0105(11) 0.0036(15) 0.0043(13)
N1B 0.0254(7) 0.0157(6) 0.0166(7) -0.0010(5) -0.0014(6) -0.0012(5)
N2B 0.0295(8) 0.0161(6) 0.0196(8) 0.0020(5) -0.0029(6) -0.0025(6)
N3B 0.0311(8) 0.0169(7) 0.0214(8) 0.0008(5) 0.0002(6) 0.0014(6)
C1B 0.0219(8) 0.0202(8) 0.0187(8) 0.0033(6) -0.0023(7) -0.0022(6)
C2B 0.0487(12) 0.0232(8) 0.0177(9) 0.0036(7) -0.0011(8) -0.0068(8)
C3B 0.0808(19) 0.0259(10) 0.0232(11) 0.0063(8) -0.0038(12) -0.0040(11)
C4B 0.0593(16) 0.0375(11) 0.0287(12) 0.0036(9) -0.0153(11) -0.0083(11)
C5B 0.0614(16) 0.0377(11) 0.0323(12) 0.0003(9) 0.0164(11) -0.0056(11)
C6B 0.0349(11) 0.0190(8) 0.0194(9) -0.0015(7) -0.0021(8) -0.0010(7)
C7B 0.0222(9) 0.0186(7) 0.0224(9) -0.0016(6) 0.0026(7) -0.0025(6)
C8B 0.0288(10) 0.0228(8) 0.0274(10) -0.0046(7) 0.0048(8) -0.0044(7)
C9B 0.0379(11) 0.0156(8) 0.0373(11) -0.0069(7) 0.0085(9) -0.0023(7)
C10B 0.0403(11) 0.0159(8) 0.0355(11) 0.0016(7) 0.0054(9) 0.0021(8)
C11B 0.0409(11) 0.0176(8) 0.0266(10) 0.0027(7) 0.0023(8) 0.0037(7)
C12B 0.0271(9) 0.0098(6) 0.0206(9) 0.0013(6) -0.0004(7) -0.0009(6)
C13B 0.0270(9) 0.0111(6) 0.0219(9) -0.0032(6) 0.0005(7) 0.0007(6)
C14B 0.0321(10) 0.0171(7) 0.0212(9) -0.0022(6) -0.0037(8) -0.0002(7)
C15B 0.0428(12) 0.0223(8) 0.0198(10) -0.0031(7) 0.0048(8) 0.0040(8)
C16B 0.0318(10) 0.0201(8) 0.0327(11) -0.0005(7) 0.0113(8) 0.0041(7)
C17B 0.0269(9) 0.0129(7) 0.0303(10) -0.0011(6) 0.0012(7) 0.0018(6)
C18B 0.0285(10) 0.0218(8) 0.0249(10) -0.0006(7) 0.0003(8) -0.0041(7)
C19B 0.0361(12) 0.0448(13) 0.0502(15) -0.0167(11) 0.0081(11) -0.0164(10)
C20B 0.0306(11) 0.0316(10) 0.0380(12) -0.0062(9) 0.0093(9) -0.0009(9)
C21B 0.0223(9) 0.0240(9) 0.0432(12) 0.0049(8) -0.0005(8) 0.0036(7)
C22B 0.0311(12) 0.0369(12) 0.082(2) 0.0237(13) -0.0010(13) 0.0089(10)
C23B 0.0277(11) 0.0367(12) 0.0574(15) 0.0022(11) 0.0052(10) 0.0016(9)
C1T 0.0290(10) 0.0525(13) 0.0288(11) 0.0039(9) 0.0014(8) -0.0022(9)
C2T 0.0321(11) 0.0464(12) 0.0499(14) 0.0123(10) 0.0051(10) -0.0022(10)
C3T 0.0351(12) 0.0504(13) 0.0478(14) -0.0039(11) 0.0064(10) -0.0109(10)
C4T 0.0329(11) 0.0726(17) 0.0266(11) -0.0017(10) 0.0037(9) -0.0098(11)
C5T 0.0393(12) 0.0491(13) 0.0313(11) 0.0092(10) 0.0085(9) 0.0009(10)
C6T 0.0340(11) 0.0410(11) 0.0314(11) -0.0032(8) 0.0107(9) -0.0019(9)
C7T 0.076(2) 0.0493(15) 0.0556(19) -0.0133(13) 0.0173(16) -0.0149(15)

loop_
_atom_type_symbol
_atom_type_description
_atom_type_scat_dispersion_real
_atom_type_scat_dispersion_imag
_atom_type_scat_source
C C 0.0033 0.0016 'International Tables Vol C Tables 4.2.6.8 and 6.1.1.4'
H H 0.0000 0.0000 'International Tables Vol C Tables 4.2.6.8 and 6.1.1.4'
N N 0.0061 0.0033 'International Tables Vol C Tables 4.2.6.8 and 6.1.1.4'
Ca Ca 0.2262 0.3064 'International Tables Vol C Tables 4.2.6.8 and 6.1.1.4'

loop_
_geom_angle_atom_site_label_1
_geom_angle_atom_site_label_2
_geom_angle_atom_site_label_3
_geom_angle
N1A Ca1 N1B 155.63(5)
N1A Ca1 N3B 88.18(5)
N1B Ca1 N3B 70.02(5)
N1A Ca1 N3A 74.13(5)
N1B Ca1 N3A 90.29(5)
N3B Ca1 N3A 78.03(5)
N1A Ca1 C12B 140.76(5)
N1B Ca1 C12B 62.34(5)
N3B Ca1 C12B 130.96(5)
N3A Ca1 C12B 112.03(5)
N1A Ca1 C17B 118.84(5)
N1B Ca1 C17B 78.46(5)
N3B Ca1 C17B 145.51(5)
N3A Ca1 C17B 88.70(5)
C12B Ca1 C17B 29.43(5)
N1A Ca1 C16B 92.63(5)
N1B Ca1 C16B 106.24(5)
N3B Ca1 C16B 167.23(6)
N3A Ca1 C16B 89.93(5)
C12B Ca1 C16B 50.08(5)
C17B Ca1 C16B 27.81(5)
N1A Ca1 C13B 125.40(5)
N1B Ca1 C13B 78.64(5)
N3B Ca1 C13B 132.22(5)
N3A Ca1 C13B 138.29(5)
C12B Ca1 C13B 28.24(5)
C17B Ca1 C13B 49.81(5)
C16B Ca1 C13B 56.20(5)
N1A Ca1 C15B 84.26(5)
N1B Ca1 C15B 119.36(5)
N3B Ca1 C15B 165.42(5)
N3A Ca1 C15B 111.60(5)
C12B Ca1 C15B 57.02(5)
C17B Ca1 C15B 48.25(5)
C16B Ca1 C15B 26.55(5)
C13B Ca1 C15B 47.00(5)
N1A Ca1 C14B 99.22(5)
N1B Ca1 C14B 104.95(5)
N3B Ca1 C14B 146.04(5)
N3A Ca1 C14B 135.91(5)
C12B Ca1 C14B 48.20(5)
C17B Ca1 C14B 55.75(5)
C16B Ca1 C14B 46.27(5)
C13B Ca1 C14B 26.35(5)
C15B Ca1 C14B 25.61(5)
N1A Ca1 C7A 51.02(4)
N1B Ca1 C7A 110.58(5)
N3B Ca1 C7A 75.21(5)
N3A Ca1 C7A 23.64(4)
C12B Ca1 C7A 131.72(5)
C17B Ca1 C7A 104.21(5)
C16B Ca1 C7A 95.44(5)
C13B Ca1 C7A 151.51(5)
C15B Ca1 C7A 108.97(5)
C14B Ca1 C7A 134.17(5)
N1A Ca1 C6A 25.87(5)
N1B Ca1 C6A 138.08(5)
N3B Ca1 C6A 88.89(5)
N3A Ca1 C6A 49.10(5)
C12B Ca1 C6A 135.12(5)
C17B Ca1 C6A 106.27(5)
C16B Ca1 C6A 86.33(5)
C13B Ca1 C6A 136.67(5)
C15B Ca1 C6A 89.70(5)
C14B Ca1 C6A 111.91(5)
C7A Ca1 C6A 27.50(4)
N1A Ca1 H3A 65.8(4)
N1B Ca1 H3A 111.4(4)
N3B Ca1 H3A 64.3(4)
N3A Ca1 H3A 124.5(4)
C12B Ca1 H3A 123.4(4)
C17B Ca1 H3A 144.0(4)
C16B Ca1 H3A 127.3(4)
C13B Ca1 H3A 96.8(4)
C15B Ca1 H3A 101.1(4)
C14B Ca1 H3A 88.5(4)
C7A Ca1 H3A 104.1(4)
C6A Ca1 H3A 89.3(4)
N1A Ca1 H3B 71.5(5)
N1B Ca1 H3B 121.9(5)
N3B Ca1 H3B 100.3(5)
N3A Ca1 H3B 145.6(5)
C12B Ca1 H3B 95.1(5)
C17B Ca1 H3B 108.2(5)
C16B Ca1 H3B 92.0(5)
C13B Ca1 H3B 66.9(5)
C15B Ca1 H3B 65.4(5)
C14B Ca1 H3B 52.5(5)
C7A Ca1 H3B 122.2(5)
C6A Ca1 H3B 96.7(5)
H3A Ca1 H3B 36.6(6)
C1A N1A C6A 116.16(14)
C1A N1A Ca1 133.80(11)
C6A N1A Ca1 109.15(10)
C1A N2A C12A 130.15(14)
C7A N3A C11A 118.09(15)
C7A N3A Ca1 109.48(10)
C11A N3A Ca1 123.52(13)
N2A C1A N1A 132.20(16)
N2A C1A C2A 111.01(13)
N1A C1A C2A 116.72(14)
C3A C2A C5A 107.98(15)
C3A C2A C4A 107.69(15)
C5A C2A C4A 109.10(15)
C3A C2A C1A 114.57(14)
C5A C2A C1A 108.27(14)
C4A C2A C1A 109.12(14)
C2A C3A H3A 113.1(12)
C2A C3A H3B 113.1(13)
H3A C3A H3B 109.1(16)
C2A C3A H3C 109.5(11)
H3A C3A H3C 104.1(16)
H3B C3A H3C 107.5(17)
C2A C4A H4A 109.5(14)
C2A C4A H4B 111.6(13)
H4A C4A H4B 106.2(19)
C2A C4A H4C 107.1(12)
H4A C4A H4C 111.7(18)
H4B C4A H4C 110.7(18)
C2A C5A H5A 110.1(12)
C2A C5A H5B 110.4(13)
H5A C5A H5B 110.6(17)
C2A C5A H5C 111.3(14)
H5A C5A H5C 110.0(19)
H5B C5A H5C 104.3(19)
N1A C6A C7A 112.80(14)
N1A C6A Ca1 44.98(7)
C7A C6A Ca1 74.85(10)
N1A C6A H6A 112.1(12)
C7A C6A H6A 105.3(12)
Ca1 C6A H6A 101.4(12)
N1A C6A H6B 112.3(13)
C7A C6A H6B 106.5(12)
Ca1 C6A H6B 149.5(13)
H6A C6A H6B 107.3(17)
N3A C7A C8A 121.51(15)
N3A C7A C6A 117.48(15)
C8A C7A C6A 120.97(16)
N3A C7A Ca1 46.88(8)
C8A C7A Ca1 151.53(13)
C6A C7A Ca1 77.65(10)
C9A C8A C7A 119.56(17)
C9A C8A H8A 121.3(14)
C7A C8A H8A 119.1(14)
C8A C9A C10A 119.37(17)
C8A C9A H9A 121.7(15)
C10A C9A H9A 119.0(14)
C11A C10A C9A 117.72(17)
C11A C10A H10A 119.1(14)
C9A C10A H10A 123.1(14)
N3A C11A C10A 123.73(17)
N3A C11A H11A 116.2(14)
C10A C11A H11A 120.1(14)
N2A C12A C13A 122.70(16)
N2A C12A C17A 117.68(16)
C13A C12A C17A 119.22(17)
C14A C13A C12A 119.35(18)
C14A C13A C18A 121.84(18)
C12A C13A C18A 118.78(17)
C13A C14A C15A 121.2(2)
C13A C14A H14A 120.2(16)
C15A C14A H14A 118.6(16)
C16A C15A C14A 119.7(2)
C16A C15A H15A 120.8(16)
C14A C15A H15A 119.5(16)
C15A C16A C17A 121.3(2)
C15A C16A H16A 116.7(14)
C17A C16A H16A 122.0(14)
C16A C17A C12A 119.20(19)
C16A C17A C21A 122.23(18)
C12A C17A C21A 118.54(18)
C13A C18A C19A 109.69(16)
C13A C18A C20A 114.17(19)
C19A C18A C20A 110.28(18)
C13A C18A H18A 105.8(12)
C19A C18A H18A 108.0(13)
C20A C18A H18A 108.7(13)
C18A C19A H19A 109.1(17)
C18A C19A H19B 106.9(13)
H19A C19A H19B 113(2)
C18A C19A H19C 108.2(14)
H19A C19A H19C 110(2)
H19B C19A H19C 110.1(19)
C18A C20A H20A 106.5(18)
C18A C20A H20B 108.7(15)
H20A C20A H20B 114(2)
C18A C20A H20C 109.0(17)
H20A C20A H20C 111(3)
H20B C20A H20C 107(2)
C23A C21A C17A 111.88(19)
C23A C21A C22A 111.0(2)
C17A C21A C22A 113.4(2)
C23A C21A H21A 102.9(12)
C17A C21A H21A 107.5(12)
C22A C21A H21A 109.5(12)
C21A C22A H22A 107.4(18)
C21A C22A H22B 115.1(17)
H22A C22A H22B 106(3)
C21A C22A H22C 110(2)
H22A C22A H22C 109(3)
H22B C22A H22C 110(3)
C21A C23A H23B 111.8(13)
C21A C23A H23C 113(2)
H23B C23A H23C 105(3)
C21A C23A H23A 98.3(15)
H23B C23A H23A 116.1(19)
H23C C23A H23A 113(3)
C1B N1B C6B 119.94(14)
C1B N1B Ca1 124.64(11)
C6B N1B Ca1 115.35(10)
C1B N2B C12B 119.23(14)
C7B N3B C11B 118.16(15)
C7B N3B Ca1 117.12(11)
C11B N3B Ca1 123.40(12)
N2B C1B N1B 121.47(15)
N2B C1B C2B 113.18(14)
N1B C1B C2B 125.30(15)
C4B C2B C3B 106.49(18)
C4B C2B C5B 110.74(19)
C3B C2B C5B 106.6(2)
C4B C2B C1B 112.78(17)
C3B C2B C1B 110.07(16)
C5B C2B C1B 109.93(17)
C2B C3B H3D 109.3(14)
C2B C3B H3E 112.6(16)
H3D C3B H3E 103(2)
C2B C3B H3F 107.7(16)
H3D C3B H3F 115(2)
H3E C3B H3F 109(2)
C2B C4B H4D 104.2(11)
C2B C4B H4E 113.9(15)
H4D C4B H4E 119.0(19)
C2B C4B H4F 109.2(16)
H4D C4B H4F 106(2)
H4E C4B H4F 104(2)
C2B C5B H5D 107.6(18)
C2B C5B H5E 106.1(15)
H5D C5B H5E 112(2)
C2B C5B H5F 115.4(16)
H5D C5B H5F 105(2)
H5E C5B H5F 110(2)
N1B C6B C7B 114.63(14)
N1B C6B H6C 113.6(13)
C7B C6B H6C 102.9(13)
N1B C6B H6D 112.8(12)
C7B C6B H6D 108.4(12)
H6C C6B H6D 103.4(18)
N3B C7B C8B 121.55(16)
N3B C7B C6B 119.99(14)
C8B C7B C6B 118.45(16)
C9B C8B C7B 119.55(17)
C9B C8B H8B 122.7(12)
C7B C8B H8B 117.7(12)
C8B C9B C10B 118.77(17)
C8B C9B H9B 120.6(14)
C10B C9B H9B 120.6(14)
C11B C10B C9B 118.60(17)
C11B C10B H10B 119.1(15)
C9B C10B H10B 121.9(15)
N3B C11B C10B 123.37(18)
N3B C11B H11B 112.3(14)
C10B C11B H11B 124.2(13)
N2B C12B C17B 121.07(15)
N2B C12B C13B 119.44(17)
C17B C12B C13B 119.31(15)
N2B C12B Ca1 112.27(10)
C17B C12B Ca1 77.36(9)
C13B C12B Ca1 84.73(9)
C14B C13B C12B 118.98(17)
C14B C13B C18B 121.70(16)
C12B C13B C18B 119.31(16)
C14B C13B Ca1 82.66(10)
C12B C13B Ca1 67.03(8)
C18B C13B Ca1 121.28(10)
C15B C14B C13B 121.23(17)
C15B C14B Ca1 75.32(10)
C13B C14B Ca1 70.99(9)
C15B C14B H14B 118.5(13)
C13B C14B H14B 120.2(13)
Ca1 C14B H14B 125.4(12)
C14B C15B C16B 119.68(18)
C14B C15B Ca1 79.07(10)
C16B C15B Ca1 71.37(10)
C14B C15B H15B 123.3(14)
C16B C15B H15B 116.8(14)
Ca1 C15B H15B 124.9(14)
C15B C16B C17B 121.03(19)
C15B C16B Ca1 82.08(11)
C17B C16B Ca1 70.55(10)
C15B C16B H16B 118.3(14)
C17B C16B H16B 120.6(14)
Ca1 C16B H16B 116.2(14)
C16B C17B C12B 119.34(16)
C16B C17B C21B 121.38(18)
C12B C17B C21B 119.25(17)
C16B C17B Ca1 81.64(10)
C12B C17B Ca1 73.22(9)
C21B C17B Ca1 117.10(11)
C13B C18B C20B 112.50(15)
C13B C18B C19B 112.98(17)
C20B C18B C19B 109.65(18)
C13B C18B H18B 103.9(14)
C20B C18B H18B 107.9(14)
C19B C18B H18B 109.6(14)
C18B C19B H19D 108.9(16)
C18B C19B H19E 107.4(16)
H19D C19B H19E 109(2)
C18B C19B H19F 108.7(17)
H19D C19B H19F 107(2)
H19E C19B H19F 116(2)
C18B C20B H20D 111.1(14)
C18B C20B H20E 110.3(14)
H20D C20B H20E 107.0(19)
C18B C20B H20F 109.6(17)
H20D C20B H20F 106(2)
H20E C20B H20F 113(2)
C23B C21B C17B 114.54(18)
C23B C21B C22B 110.17(19)
C17B C21B C22B 108.57(17)
C23B C21B H21B 107.2(12)
C17B C21B H21B 108.5(11)
C22B C21B H21B 107.7(11)
C21B C22B H22D 110.5(15)
C21B C22B H22E 106.4(18)
H22D C22B H22E 117(2)
C21B C22B H22F 114.1(19)
H22D C22B H22F 104(2)
H22E C22B H22F 105(2)
C21B C23B H23D 113.4(16)
C21B C23B H23E 111.7(16)
H23D C23B H23E 103(2)
C21B C23B H23F 114.1(18)
H23D C23B H23F 104(2)
H23E C23B H23F 110(2)
C2T C1T C6T 121.0(2)
C2T C1T H1T 117.7(13)
C6T C1T H1T 121.2(13)
C3T C2T C1T 120.3(2)
C3T C2T H2T 119.7(18)
C1T C2T H2T 119.9(18)
C4T C3T C2T 119.8(2)
C4T C3T H3T 118.7(17)
C2T C3T H3T 121.5(17)
C3T C4T C5T 120.0(2)
C3T C4T H4T 119.6(15)
C5T C4T H4T 120.2(15)
C4T C5T C6T 121.2(2)
C4T C5T HT5 121.2(16)
C6T C5T HT5 117.4(16)
C5T C6T C1T 117.7(2)
C5T C6T C7T 121.5(2)
C1T C6T C7T 120.8(2)
C6T C7T H7TC 108(2)
C6T C7T H7TB 109(2)
H7TC C7T H7TB 91(3)
C6T C7T H7TA 112(3)
H7TC C7T H7TA 120(4)
H7TB C7T H7TA 114(3)

loop_
_geom_bond_atom_site_label_1
_geom_bond_atom_site_label_2
_geom_bond_distance
Ca1 N1A 2.3910(15)
Ca1 N1B 2.4286(15)
Ca1 N3B 2.4387(15)
Ca1 N3A 2.4448(15)
Ca1 C12B 2.7636(15)
Ca1 C17B 2.8166(17)
Ca1 C16B 2.9554(18)
Ca1 C13B 2.9890(16)
Ca1 C15B 3.0891(19)
Ca1 C14B 3.1355(17)
Ca1 C7A 3.1575(18)
Ca1 C6A 3.1955(19)
Ca1 H3A 2.641(19)
Ca1 H3B 2.47(2)
N1A C1A 1.346(2)
N1A C6A 1.476(2)
N2A C1A 1.313(2)
N2A C12A 1.388(2)
N3A C7A 1.343(2)
N3A C11A 1.348(2)
C1A C2A 1.553(2)
C2A C3A 1.526(2)
C2A C5A 1.536(2)
C2A C4A 1.536(2)
C3A H3A 0.98(2)
C3A H3B 1.00(2)
C3A H3C 1.03(2)
C4A H4A 0.96(2)
C4A H4B 0.99(2)
C4A H4C 1.02(2)
C5A H5A 1.02(2)
C5A H5B 0.98(2)
C5A H5C 1.01(3)
C6A C7A 1.511(2)
C6A H6A 0.96(2)
C6A H6B 0.99(2)
C7A C8A 1.386(2)
C8A C9A 1.381(3)
C8A H8A 0.93(2)
C9A C10A 1.385(3)
C9A H9A 0.95(2)
C10A C11A 1.375(3)
C10A H10A 0.94(2)
C11A H11A 0.92(2)
C12A C13A 1.413(3)
C12A C17A 1.423(2)
C13A C14A 1.385(3)
C13A C18A 1.525(3)
C14A C15A 1.394(3)
C14A H14A 0.98(3)
C15A C16A 1.375(4)
C15A H15A 0.99(3)
C16A C17A 1.389(3)
C16A H16A 1.01(3)
C17A C21A 1.523(3)
C18A C19A 1.531(3)
C18A C20A 1.532(3)
C18A H18A 0.95(2)
C19A H19A 0.97(3)
C19A H19B 1.02(3)
C19A H19C 1.02(3)
C20A H20A 0.97(3)
C20A H20B 0.99(3)
C20A H20C 0.99(3)
C21A C23A 1.522(3)
C21A C22A 1.531(3)
C21A H21A 0.98(2)
C22A H22A 0.94(3)
C22A H22B 0.99(3)
C22A H22C 0.95(4)
C23A H23B 1.07(3)
C23A H23C 0.99(4)
C23A H23A 1.06(3)
N1B C1B 1.357(2)
N1B C6B 1.460(2)
N2B C1B 1.314(2)
N2B C12B 1.392(2)
N3B C7B 1.332(2)
N3B C11B 1.356(2)
C1B C2B 1.551(3)
C2B C4B 1.537(3)
C2B C3B 1.538(3)
C2B C5B 1.550(4)
C3B H3D 0.97(2)
C3B H3E 0.95(3)
C3B H3F 0.96(3)
C4B H4D 1.01(2)
C4B H4E 1.04(3)
C4B H4F 1.05(3)
C5B H5D 0.96(3)
C5B H5E 1.09(3)
C5B H5F 1.00(3)
C6B C7B 1.512(2)
C6B H6C 0.97(2)
C6B H6D 1.02(2)
C7B C8B 1.402(2)
C8B C9B 1.379(3)
C8B H8B 0.97(2)
C9B C10B 1.386(3)
C9B H9B 0.94(2)
C10B C11B 1.369(3)
C10B H10B 0.99(3)
C11B H11B 1.04(2)
C12B C17B 1.418(3)
C12B C13B 1.420(2)
C13B C14B 1.403(3)
C13B C18B 1.517(3)
C14B C15B 1.380(3)
C14B H14B 0.96(2)
C15B C16B 1.394(3)
C15B H15B 0.94(2)
C16B C17B 1.394(3)
C16B H16B 0.92(2)
C17B C21B 1.529(2)
C18B C20B 1.523(3)
C18B C19B 1.530(3)
C18B H18B 0.97(2)
C19B H19D 1.03(3)
C19B H19E 1.00(3)
C19B H19F 1.05(3)
C20B H20D 0.98(3)
C20B H20E 0.97(2)
C20B H20F 0.96(3)
C21B C23B 1.515(3)
C21B C22B 1.542(3)
C21B H21B 1.01(2)
C22B H22D 1.06(3)
C22B H22E 1.01(3)
C22B H22F 0.97(3)
C23B H23D 0.96(3)
C23B H23E 1.03(3)
C23B H23F 0.96(3)
C1T C2T 1.380(3)
C1T C6T 1.391(3)
C1T H1T 1.04(3)
C2T C3T 1.378(3)
C2T H2T 0.99(3)
C3T C4T 1.372(4)
C3T H3T 0.98(3)
C4T C5T 1.386(4)
C4T H4T 0.97(3)
C5T C6T 1.390(3)
C5T HT5 0.96(3)
C6T C7T 1.503(3)
C7T H7TC 0.96(5)
C7T H7TB 0.93(4)
C7T H7TA 1.03(5)
